data_1001647
loop_
_publ_author_name
'Genouel, R'
'Michel, C'
'Nguyen, N'
'Hervieu, M'
'Raveau, B'

_publ_section_title
;
Ordered substitution of iron for copper in the tetragonal perovskite
La6.4 Sr1.6 Cu8 O20
;
_journal_coden_ASTM JSSCBI
_journal_name_full 'Journal of Solid State Chemistry'
_journal_page_first 469
_journal_page_last 475
_journal_paper_doi 10.1006/jssc.1995.1161
_journal_volume 115
_journal_year 1995
_chemical_formula_structural '(La4.4 Sr3.6) Cu6 Fe2 O20'
_chemical_formula_sum 'Cu6 Fe2 La4.4 O20 Sr3.6'
_chemical_name_systematic
;
Lanthanum strontium copper iron oxide (4.4/3.6/6/2/20)
;
_space_group_IT_number 127
_symmetry_cell_setting tetragonal
_symmetry_Int_Tables_number 127
_symmetry_space_group_name_Hall '-P 4 2ab'
_symmetry_space_group_name_H-M 'P 4/m b m'
_cell_angle_alpha 90
_cell_angle_beta 90
_cell_angle_gamma 90
_cell_formula_units_Z 1
_cell_length_a 10.7807(4)
_cell_length_b 10.7807(4)
_cell_length_c 3.8987(3)
_cell_volume 453.1
_refine_ls_R_factor_all 0.05
_cod_database_code 1001647

loop_
_symmetry_equiv_pos_as_xyz
x,y,z
-x,-y,z
1/2+x,1/2-y,z
1/2-x,1/2+y,z
-y,x,z
y,-x,z
1/2+y,1/2+x,z
1/2-y,1/2-x,z
-x,-y,-z
x,y,-z
1/2-x,1/2+y,-z
1/2+x,1/2-y,-z
y,-x,-z
-y,x,-z
1/2-y,1/2-x,-z
1/2+y,1/2+x,-z

loop_
_atom_site_label
_atom_site_type_symbol
_atom_site_symmetry_multiplicity
_atom_site_Wyckoff_symbol
_atom_site_fract_x
_atom_site_fract_y
_atom_site_fract_z
_atom_site_occupancy
_atom_site_attached_hydrogens
_atom_site_calc_flag
La1 La3+ 8 j 0.2567(2) 0.4723(1) 0.5 0.55 0 d
Sr1 Sr2+ 8 j 0.2567(2) 0.4723(1) 0.5 0.45 0 d
Fe1 Fe3+ 2 a 0. 0. 0. 1. 0 d
Cu2 Cu2+ 2 d 0.5 0. 0. 1. 0 d
Cu3 Cu2+ 4 g 0.2244(3) 0.7244(3) 0. 1. 0 d
O1 O2- 2 b 0. 0. 0.5 1. 0 d
O2 O2- 2 c 0.5 0. 0.5 1. 0 d
O3 O2- 4 h 0.211(1) 0.711(1) 0.5 1. 0 d
O4 O2- 4 g 0.383(2) 0.883(2) 0. 1. 0 d
O5 O2- 8 i 0.153(1) 0.094(2) 0. 1. 0 d

loop_
_atom_type_symbol
_atom_type_oxidation_number
La3+ 3.000
Sr2+ 2.000
Fe3+ 3.000
Cu2+ 2.267
O2- -2.000
